data_4062593
loop_
_publ_author_name
'Jantunen, Kimberly C.'
'Batchelor, Raymond J.'
'Leznoff, Daniel B.'

_publ_section_title
;
 Synthesis, Characterization and Organometallic Derivatives
of Diamidosilylether Thorium (IV) and Uranium (IV) Halide Complexes
;
_journal_name_full Organometallics
_journal_paper_doi 10.1021/om0343115
_journal_year 2004
_chemical_formula_moiety ' C12 H30 Cl2 N2 O1 Si2 Th1 '
_chemical_formula_sum 'C12 H30 Cl2 N2 O Si2 Th'
_chemical_formula_weight 577.50
_space_group_IT_number 14
_symmetry_cell_setting monoclinic
_symmetry_space_group_name_Hall '-P 2ybc'
_symmetry_space_group_name_H-M 'P 1 21/c 1'
_cell_angle_alpha 90
_cell_angle_beta 100.30(3)
_cell_angle_gamma 90
_cell_formula_units_Z 4
_cell_length_a 8.712(3)
_cell_length_b 19.087(5)
_cell_length_c 13.488(4)
_cell_measurement_temperature 293
_cell_volume 2206.9(11)
_diffrn_ambient_temperature 293
_exptl_crystal_density_diffrn 1.738
_cod_original_sg_symbol_H-M 'P 21/c'
_cod_original_formula_sum ' C12 H30 Cl2 N2 O1 Si2 Th1 '
_cod_database_code 4062593

loop_
_symmetry_equiv_pos_as_xyz
x,y,z
-x,-y,-z
-x,y+1/2,-z+1/2
x,-y+1/2,z+1/2

loop_
_atom_site_label
_atom_site_type_symbol
_atom_site_fract_x
_atom_site_fract_y
_atom_site_fract_z
_atom_site_U_iso_or_equiv
_atom_site_occupancy
_atom_site_adp_type
_atom_site_attached_hydrogens
Th1 Th 0.42464(9) 0.08261(5) 0.37671(7) 0.0322 1.0000 Uani .
Cl1 Cl 0.6309(8) 0.1474(4) 0.2839(7) 0.0644 1.0000 Uani .
Cl2 Cl 0.6872(6) 0.0082(4) 0.4842(6) 0.0478 1.0000 Uani .
Si2 Si 0.0889(8) 0.0590(4) 0.2358(6) 0.0474 1.0000 Uani .
Si4 Si 0.1403(8) 0.1816(4) 0.4084(6) 0.0465 1.0000 Uani .
O3 O 0.137(2) 0.1116(9) 0.3356(14) 0.045(4) 1.0000 Uiso .
N1 N 0.278(2) 0.0291(12) 0.2398(17) 0.046(5) 1.0000 Uiso .
N5 N 0.334(2) 0.179(1) 0.4500(15) 0.033(4) 1.0000 Uiso .
C11 C 0.328(3) -0.0240(15) 0.171(2) 0.045(6) 1.0000 Uiso .
C12 C 0.505(4) -0.0426(19) 0.214(3) 0.07(1) 1.0000 Uiso .
C13 C 0.233(3) -0.0876(17) 0.167(2) 0.056(7) 1.0000 Uiso .
C14 C 0.323(5) 0.008(2) 0.069(3) 0.095(12) 1.0000 Uiso .
C21 C -0.052(4) -0.0069(19) 0.271(3) 0.07(1) 1.0000 Uiso .
C22 C -0.008(4) 0.113(2) 0.128(3) 0.081(11) 1.0000 Uiso .
C41 C 0.017(4) 0.159(2) 0.500(3) 0.084(12) 1.0000 Uiso .
C42 C 0.059(5) 0.261(2) 0.334(3) 0.094(13) 1.0000 Uiso .
C51 C 0.429(3) 0.2255(14) 0.519(2) 0.046(6) 1.0000 Uiso .
C52 C 0.593(4) 0.191(2) 0.561(3) 0.08(1) 1.0000 Uiso .
C53 C 0.454(6) 0.295(3) 0.477(4) 0.117(16) 1.0000 Uiso .
C54 C 0.356(5) 0.229(2) 0.618(3) 0.093(12) 1.0000 Uiso .
H121 H 0.537(4) -0.0761(19) 0.170(3) 0.08(1) 1.0000 Uiso .
H122 H 0.509(4) -0.0631(19) 0.279(3) 0.08(1) 1.0000 Uiso .
H123 H 0.573(4) -0.0033(19) 0.220(3) 0.08(1) 1.0000 Uiso .
H131 H 0.265(3) -0.1191(17) 0.120(2) 0.065(7) 1.0000 Uiso .
H132 H 0.250(3) -0.1086(17) 0.232(2) 0.065(7) 1.0000 Uiso .
H133 H 0.126(3) -0.0771(17) 0.147(2) 0.065(7) 1.0000 Uiso .
H141 H 0.351(5) -0.029(2) 0.027(3) 0.118(12) 1.0000 Uiso .
H142 H 0.398(5) 0.044(2) 0.074(3) 0.118(12) 1.0000 Uiso .
H143 H 0.223(5) 0.025(2) 0.040(3) 0.118(12) 1.0000 Uiso .
H211 H -0.086(4) -0.0390(19) 0.218(3) 0.11(1) 1.0000 Uiso .
H212 H -0.003(4) -0.0319(19) 0.329(3) 0.11(1) 1.0000 Uiso .
H213 H -0.139(4) 0.0181(19) 0.286(3) 0.11(1) 1.0000 Uiso .
H221 H -0.038(4) 0.084(2) 0.071(3) 0.114(11) 1.0000 Uiso .
H222 H -0.098(4) 0.135(2) 0.145(3) 0.114(11) 1.0000 Uiso .
H223 H 0.063(4) 0.148(2) 0.114(3) 0.114(11) 1.0000 Uiso .
H411 H 0.015(4) 0.197(2) 0.545(3) 0.095(12) 1.0000 Uiso .
H412 H 0.057(4) 0.118(2) 0.537(3) 0.095(12) 1.0000 Uiso .
H413 H -0.086(4) 0.150(2) 0.465(3) 0.095(12) 1.0000 Uiso .
H421 H 0.060(5) 0.301(2) 0.377(3) 0.123(13) 1.0000 Uiso .
H422 H 0.123(5) 0.270(2) 0.286(3) 0.123(13) 1.0000 Uiso .
H423 H -0.045(5) 0.252(2) 0.301(3) 0.123(13) 1.0000 Uiso .
H521 H 0.652(4) 0.221(2) 0.610(3) 0.07(1) 1.0000 Uiso .
H522 H 0.575(4) 0.148(2) 0.591(3) 0.07(1) 1.0000 Uiso .
H523 H 0.648(4) 0.184(2) 0.507(3) 0.07(1) 1.0000 Uiso .
H531 H 0.515(6) 0.323(3) 0.528(4) 0.143(16) 1.0000 Uiso .
H532 H 0.357(6) 0.318(3) 0.454(4) 0.143(16) 1.0000 Uiso .
H533 H 0.508(6) 0.289(3) 0.422(4) 0.143(16) 1.0000 Uiso .
H541 H 0.423(5) 0.258(2) 0.664(3) 0.116(12) 1.0000 Uiso .
H542 H 0.348(5) 0.185(2) 0.648(3) 0.116(12) 1.0000 Uiso .
H543 H 0.256(5) 0.250(2) 0.602(3) 0.116(12) 1.0000 Uiso .

loop_
_atom_site_aniso_label
_atom_site_aniso_U_11
_atom_site_aniso_U_22
_atom_site_aniso_U_33
_atom_site_aniso_U_23
_atom_site_aniso_U_13
_atom_site_aniso_U_12
Th1 0.0253(4) 0.0360(4) 0.0356(4) 0.0021(7) 0.0065(2) 0.0027(6)
Cl1 0.044(4) 0.075(5) 0.078(5) 0.026(4) 0.021(4) -0.001(4)
Cl2 0.028(3) 0.050(4) 0.067(4) 0.014(3) 0.016(3) 0.009(3)
Si2 0.031(3) 0.059(5) 0.050(4) -0.004(3) 0.001(3) -0.001(3)
Si4 0.035(3) 0.042(4) 0.063(5) 0.000(4) 0.010(3) 0.017(3)

loop_
_geom_bond_atom_site_label_1
_geom_bond_site_symmetry_1
_geom_bond_atom_site_label_2
_geom_bond_site_symmetry_2
_geom_bond_distance
_geom_bond_publ_flag
Th1 . Cl1 . 2.670(7) yes
Th1 . Cl2 . 2.858(6) yes
Th1 . Cl2 2_656 2.850(6) yes
Th1 . Si2 . 3.222(7) yes
Th1 . Si4 . 3.205(6) yes
Th1 . O3 . 2.531(17) yes
Th1 . N1 . 2.29(2) yes
Th1 . N5 . 2.291(19) yes
Si2 . O3 . 1.67(2) yes
Si2 . N1 . 1.74(2) yes
Si2 . C21 . 1.88(3) yes
Si2 . C22 . 1.85(4) yes
Si4 . O3 . 1.656(19) yes
Si4 . N5 . 1.684(19) yes
Si4 . C41 . 1.83(4) yes
Si4 . C42 . 1.89(4) yes
N1 . C11 . 1.49(3) yes
N5 . C51 . 1.44(3) yes
C11 . C12 . 1.58(4) yes
C11 . C13 . 1.47(4) yes
C11 . C14 . 1.50(5) yes
C12 . H121 . 0.950 no
C12 . H122 . 0.950 no
C12 . H123 . 0.950 no
C13 . H131 . 0.950 no
C13 . H132 . 0.950 no
C13 . H133 . 0.950 no
C14 . H141 . 0.950 no
C14 . H142 . 0.950 no
C14 . H143 . 0.950 no
C21 . H211 . 0.950 no
C21 . H212 . 0.950 no
C21 . H213 . 0.950 no
C22 . H221 . 0.950 no
C22 . H222 . 0.950 no
C22 . H223 . 0.950 no
C41 . H411 . 0.950 no
C41 . H412 . 0.950 no
C41 . H413 . 0.950 no
C42 . H421 . 0.950 no
C42 . H422 . 0.950 no
C42 . H423 . 0.950 no
C51 . C52 . 1.58(4) yes
C51 . C53 . 1.47(5) yes
C51 . C54 . 1.57(5) yes
C52 . H521 . 0.950 no
C52 . H522 . 0.950 no
C52 . H523 . 0.950 no
C53 . H531 . 0.950 no
C53 . H532 . 0.950 no
C53 . H533 . 0.950 no
C54 . H541 . 0.950 no
C54 . H542 . 0.950 no
C54 . H543 . 0.950 no
